data_4131153
loop_
_publ_author_name
'Abdulkarim, Ali'
'Hinkel, Felix'
'J\"ansch, Daniel'
'Freudenberg, Jan'
'Golling, Florian E.'
'M\"ullen, Klaus'

_publ_section_title
;
 A New Solution to an Old Problem: Synthesis of Unsubstituted
 Poly(para-phenylene).
;
_journal_issue 50
_journal_name_full 'Journal of the American Chemical Society'
_journal_page_first 16208
_journal_page_last 16211
_journal_paper_doi 10.1021/jacs.6b10254
_journal_volume 138
_journal_year 2016
_chemical_compound_source 'see text'
_chemical_formula_moiety 'C18 H14 Br2 O2'
_chemical_formula_sum 'C18 H14 Br2 O2'
_chemical_formula_weight 422.09
_space_group_IT_number 14
_space_group_name_Hall '-P 2ybc'
_space_group_name_H-M_alt 'P 1 21/c 1'
_symmetry_cell_setting monoclinic
_symmetry_Int_Tables_number 14
_symmetry_space_group_name_Hall '-P 2ybc'
_symmetry_space_group_name_H-M 'P 1 21/c 1'
_atom_sites_solution_hydrogens ' ?'
_atom_sites_solution_primary ' ?'
_atom_sites_solution_secondary ' ?'
_cell_angle_alpha 90
_cell_angle_beta 101.217(5)
_cell_angle_gamma 90
_cell_formula_units_Z 4
_cell_length_a 15.1229(10)
_cell_length_b 12.2107(6)
_cell_length_c 9.0045(6)
_cell_measurement_temperature 193
_cell_volume 1631.02(18)
_computing_publication_material 'PLATON (Spek, 2003)'
_diffrn_detector_area_resol_mean 18.4
_diffrn_radiation_probe x-ray
_diffrn_radiation_type MoK\a
_diffrn_radiation_wavelength 0.71073
_diffrn_reflns_reduction_process
;
;
_exptl_absorpt_coefficient_mu 4.974
_exptl_absorpt_correction_type ' ?'
_exptl_crystal_colour ' ?'
_exptl_crystal_density_diffrn 1.719
_exptl_crystal_density_method 'Not Measured'
_exptl_crystal_description ' ?'
_exptl_crystal_F_000 832
_exptl_crystal_size_max 0.360
_exptl_crystal_size_mid 0.360
_exptl_crystal_size_min 0.210
_refine_ls_extinction_method ' ?'
_refine_ls_hydrogen_treatment ' ?'
_refine_ls_number_restraints 0
_refine_ls_weighting_scheme ?
_cod_data_source_file ja6b10254_si_002.cif
_cod_data_source_block aamoo2
_cod_original_sg_symbol_H-M 'P 21/c'
_cod_database_code 4131153

loop_
_symmetry_equiv_pos_site_id
_symmetry_equiv_pos_as_xyz
1 x,y,z
2 -x,1/2+y,1/2-z
3 -x,-y,-z
4 x,1/2-y,1/2+z

loop_
_atom_site_aniso_label
_atom_site_aniso_U_11
_atom_site_aniso_U_22
_atom_site_aniso_U_33
_atom_site_aniso_U_23
_atom_site_aniso_U_13
_atom_site_aniso_U_12
Br1 0.0399 0.0549 0.0612 0.0116 0.0058 0.0244
Br2 0.0319 0.0746 0.0703 -0.0156 -0.0075 -0.0118
O7 0.0244 0.0268 0.0216 0.0003 0.0009 -0.0027
O14 0.0311 0.0219 0.0234 0.0003 0.0004 0.0057
C1 0.0236 0.0230 0.0181 -0.0007 0.0031 -0.0024
C2 0.0249 0.0262 0.0158 -0.0001 0.0058 0.0007
C3 0.0260 0.0244 0.0199 0.0013 0.0077 0.0010
C4 0.0249 0.0194 0.0212 0.0006 0.0051 0.0027
C5 0.0233 0.0284 0.0189 -0.0006 0.0057 0.0047
C6 0.0217 0.0292 0.0184 0.0029 0.0054 -0.0000
C8 0.0234 0.0253 0.0178 0.0033 0.0073 -0.0011
C9 0.0252 0.0253 0.0292 0.0003 0.0017 -0.0028
C10 0.0255 0.0382 0.0365 0.0043 0.0013 -0.0030
C11 0.0272 0.0374 0.0357 0.0087 0.0118 0.0105
C12 0.0398 0.0323 0.0281 -0.0015 0.0107 0.0083
C13 0.0312 0.0290 0.0209 -0.0021 0.0030 0.0035
C15 0.0268 0.0197 0.0236 0.0023 0.0055 0.0002
C16 0.0285 0.0318 0.0393 -0.0083 0.0040 0.0025
C17 0.0370 0.0357 0.0407 -0.0148 0.0002 -0.0007
C18 0.0268 0.0374 0.0402 -0.0011 -0.0032 -0.0062
C19 0.0243 0.0425 0.0474 0.0042 0.0066 0.0069
C20 0.0297 0.0308 0.0342 -0.0027 0.0081 0.0010

loop_
_atom_site_label
_atom_site_type_symbol
_atom_site_thermal_displace_type
_atom_site_fract_x
_atom_site_fract_y
_atom_site_fract_z
_atom_site_occupancy
_atom_site_U_iso_or_equiv
Br1 Br Uani 0.38042 0.00749 0.43424 1.000 0.0526
Br2 Br Uani 0.49401 0.69449 0.66881 1.000 0.0613
O7 O Uani 0.00377 0.28921 0.09136 1.000 0.0247
O14 O Uani 0.08601 0.68316 0.20641 1.000 0.0261
C1 C Uani 0.08094 0.34384 0.18020 1.000 0.0217
C2 C Uani 0.11785 0.41752 0.07256 1.000 0.0220
C3 C Uani 0.14182 0.52043 0.10266 1.000 0.0230
C4 C Uani 0.13110 0.57849 0.24604 1.000 0.0218
C5 C Uani 0.07469 0.51253 0.33316 1.000 0.0233
C6 C Uani 0.05154 0.40897 0.30346 1.000 0.0229
C8 C Uani 0.15371 0.25962 0.24625 1.000 0.0217
C9 C Uani 0.22605 0.28885 0.36072 1.000 0.0270
C10 C Uani 0.29279 0.21475 0.41707 1.000 0.0340
C11 C Uani 0.28903 0.11031 0.35676 1.000 0.0327
C12 C Uani 0.21919 0.07906 0.24355 1.000 0.0329
C13 C Uani 0.15126 0.15407 0.18938 1.000 0.0273
C15 C Uani 0.22156 0.60610 0.34832 1.000 0.0233
C16 C Uani 0.22373 0.67515 0.47169 1.000 0.0336
C17 C Uani 0.30477 0.70071 0.56807 1.000 0.0388
C18 C Uani 0.38326 0.65727 0.53945 1.000 0.0361
C19 C Uani 0.38365 0.58876 0.41927 1.000 0.0381
C20 C Uani 0.30200 0.56260 0.32408 1.000 0.0313
H2 H Uiso 0.12426 0.38826 -0.02253 1.000 0.0264
H3 H Uiso 0.16715 0.55996 0.03021 1.000 0.0276
H5 H Uiso 0.05429 0.54720 0.41476 1.000 0.0279
H6 H Uiso 0.01445 0.37417 0.36325 1.000 0.0275
H7 H Uiso -0.02919 0.26499 0.14897 1.000 0.0525
H9 H Uiso 0.22929 0.36114 0.40044 1.000 0.0325
H10 H Uiso 0.34095 0.23517 0.49660 1.000 0.0408
H12 H Uiso 0.21721 0.00718 0.20266 1.000 0.0394
H13 H Uiso 0.10232 0.13247 0.11197 1.000 0.0327
H14 H Uiso 0.05440 0.67767 0.13458 1.000 0.0504
H16 H Uiso 0.16908 0.70537 0.49054 1.000 0.0403
H17 H Uiso 0.30561 0.74763 0.65250 1.000 0.0466
H19 H Uiso 0.43870 0.55942 0.40088 1.000 0.0457
H20 H Uiso 0.30169 0.51418 0.24140 1.000 0.0376

loop_
_atom_type_symbol
_atom_type_description
_atom_type_scat_dispersion_real
_atom_type_scat_dispersion_imag
_atom_type_scat_source
C C 0.0033 0.0016 ' International Tables Vol C Tables 4.2.6.8 and 6.1.1.4'
H H 0.0000 0.0000 ' International Tables Vol C Tables 4.2.6.8 and 6.1.1.4'
Br Br -0.2901 2.4595 ' International Tables Vol C Tables 4.2.6.8 and 6.1.1.4'
O O 0.0106 0.0060 ' International Tables Vol C Tables 4.2.6.8 and 6.1.1.4'

loop_
_geom_angle_atom_site_label_1
_geom_angle_atom_site_label_2
_geom_angle_atom_site_label_3
_geom_angle
_geom_angle_publ_flag
C1 O7 H7 109.00 no
C4 O14 H14 109.00 no
O7 C1 C6 109.32(1) yes
O7 C1 C2 106.27(1) yes
C2 C1 C8 108.73(1) no
O7 C1 C8 110.23(1) yes
C2 C1 C6 111.05(1) no
C6 C1 C8 111.13(1) no
C1 C2 C3 123.85(1) no
C2 C3 C4 123.47(1) no
O14 C4 C5 108.16(1) yes
O14 C4 C15 105.94(1) yes
C3 C4 C15 112.70(1) no
C5 C4 C15 109.64(1) no
C3 C4 C5 111.21(1) no
O14 C4 C3 108.97(1) yes
C4 C5 C6 124.14(1) no
C1 C6 C5 123.37(1) no
C1 C8 C13 120.89(1) no
C1 C8 C9 120.90(1) no
C9 C8 C13 118.16(1) no
C8 C9 C10 121.15(1) no
C9 C10 C11 119.35(1) no
C10 C11 C12 121.01(1) no
Br1 C11 C12 119.33(1) yes
Br1 C11 C10 119.64(1) yes
C11 C12 C13 119.11(1) no
C8 C13 C12 121.21(1) no
C16 C15 C20 118.32(1) no
C4 C15 C16 119.59(1) no
C4 C15 C20 122.08(1) no
C15 C16 C17 121.01(1) no
C16 C17 C18 119.07(1) no
Br2 C18 C19 119.48(1) yes
Br2 C18 C17 119.01(1) yes
C17 C18 C19 121.51(1) no
C18 C19 C20 119.07(1) no
C15 C20 C19 121.01(1) no
C1 C2 H2 118.00 no
C3 C2 H2 118.00 no
C2 C3 H3 118.00 no
C4 C3 H3 118.00 no
C4 C5 H5 118.00 no
C6 C5 H5 118.00 no
C1 C6 H6 118.00 no
C5 C6 H6 118.00 no
C8 C9 H9 119.00 no
C10 C9 H9 119.00 no
C9 C10 H10 120.00 no
C11 C10 H10 120.00 no
C11 C12 H12 120.00 no
C13 C12 H12 120.00 no
C8 C13 H13 119.00 no
C12 C13 H13 119.00 no
C15 C16 H16 119.00 no
C17 C16 H16 119.00 no
C16 C17 H17 120.00 no
C18 C17 H17 120.00 no
C18 C19 H19 120.00 no
C20 C19 H19 120.00 no
C15 C20 H20 119.00 no
C19 C20 H20 119.00 no

loop_
_geom_bond_atom_site_label_1
_geom_bond_atom_site_label_2
_geom_bond_distance
_geom_bond_publ_flag
Br1 C11 1.8968(1) yes
Br2 C18 1.8998(1) yes
O7 C1 1.4434(1) yes
O14 C4 1.4599(1) yes
O7 H7 0.8400 no
O14 H14 0.7300 no
C1 C6 1.5014(1) no
C1 C2 1.5070(1) no
C1 C8 1.5388(1) no
C2 C3 1.3212(1) no
C3 C4 1.5091(1) no
C4 C15 1.5308(1) no
C4 C5 1.5006(1) no
C5 C6 1.3255(1) no
C8 C13 1.3847(1) no
C8 C9 1.3956(1) no
C9 C10 1.3769(1) no
C10 C11 1.3830(1) no
C11 C12 1.3717(1) no
C12 C13 1.3919(1) no
C15 C20 1.3830(1) no
C15 C16 1.3900(1) no
C16 C17 1.3925(1) no
C17 C18 1.3695(1) no
C18 C19 1.3687(1) no
C19 C20 1.3963(1) no
C2 H2 0.9500 no
C3 H3 0.9500 no
C5 H5 0.9500 no
C6 H6 0.9500 no
C9 H9 0.9500 no
C10 H10 0.9500 no
C12 H12 0.9500 no
C13 H13 0.9500 no
C16 H16 0.9500 no
C17 H17 0.9500 no
C19 H19 0.9500 no
C20 H20 0.9500 no

loop_
_geom_hbond_atom_site_label_D
_geom_hbond_atom_site_label_H
_geom_hbond_atom_site_label_A
_geom_hbond_distance_DH
_geom_hbond_distance_HA
_geom_hbond_distance_DA
_geom_hbond_angle_DHA
_geom_hbond_publ_flag
O7 H7 O14 0.8400 1.9700 2.7925(2) 167.00 yes
O14 H14 O7 0.7300 2.0900 2.7803(2) 158.00 yes
C13 H13 O7 0.9500 2.4100 2.7769(2) 103.00 yes

loop_
_geom_torsion_atom_site_label_1
_geom_torsion_atom_site_label_2
_geom_torsion_atom_site_label_3
_geom_torsion_atom_site_label_4
_geom_torsion
_geom_torsion_publ_flag
O7 C1 C2 C3 134.33(1) no
C6 C1 C2 C3 15.54(1) no
C8 C1 C2 C3 -107.03(1) no
O7 C1 C6 C5 -131.68(1) no
C2 C1 C6 C5 -14.74(1) no
C8 C1 C6 C5 106.43(1) no
O7 C1 C8 C9 -166.52(1) no
O7 C1 C8 C13 16.23(1) no
C2 C1 C8 C9 77.36(1) no
C2 C1 C8 C13 -99.89(1) no
C6 C1 C8 C9 -45.16(1) no
C6 C1 C8 C13 137.58(1) no
C1 C2 C3 C4 -2.94(1) no
C2 C3 C4 O14 -129.97(1) no
C2 C3 C4 C5 -10.84(1) no
C2 C3 C4 C15 112.74(1) no
O14 C4 C5 C6 131.25(1) no
C3 C4 C5 C6 11.64(1) no
C15 C4 C5 C6 -113.67(1) no
O14 C4 C15 C16 50.31(1) no
O14 C4 C15 C20 -131.06(1) no
C3 C4 C15 C16 169.38(1) no
C3 C4 C15 C20 -11.99(1) no
C5 C4 C15 C16 -66.18(1) no
C5 C4 C15 C20 112.45(1) no
C4 C5 C6 C1 1.42(1) no
C1 C8 C9 C10 -178.02(1) no
C13 C8 C9 C10 -0.70(1) no
C1 C8 C13 C12 176.85(1) no
C9 C8 C13 C12 -0.48(1) no
C8 C9 C10 C11 1.45(1) no
C9 C10 C11 Br1 -179.74(1) no
C9 C10 C11 C12 -1.04(1) no
Br1 C11 C12 C13 178.60(1) no
C10 C11 C12 C13 -0.11(1) no
C11 C12 C13 C8 0.88(1) no
C4 C15 C16 C17 179.14(1) no
C20 C15 C16 C17 0.45(1) no
C4 C15 C20 C19 -179.79(1) no
C16 C15 C20 C19 -1.14(1) no
C15 C16 C17 C18 0.39(1) no
C16 C17 C18 Br2 178.80(1) no
C16 C17 C18 C19 -0.56(1) no
Br2 C18 C19 C20 -179.47(1) no
C17 C18 C19 C20 -0.12(1) no
C18 C19 C20 C15 0.99(1) no
